data_4129682
loop_
_publ_author_name
'Jin, Kyoung Joo'
'Collum, David B.'

_publ_section_title
;
 Solid-State and Solution Structures of Glycinimine-Derived Lithium
 Enolates.
;
_journal_issue 45
_journal_name_full 'Journal of the American Chemical Society'
_journal_page_first 14446
_journal_page_last 14455
_journal_paper_doi 10.1021/jacs.5b09524
_journal_volume 137
_journal_year 2015
_chemical_formula_moiety 'C25 H36 Li N3 O2'
_chemical_formula_sum 'C25 H36 Li N3 O2'
_chemical_formula_weight 417.51
_space_group_IT_number 14
_space_group_name_Hall '-P 2yn'
_space_group_name_H-M_alt 'P 1 21/n 1'
_symmetry_cell_setting monoclinic
_symmetry_space_group_name_H-M 'P 1 21/n 1'
_atom_sites_solution_hydrogens mixed
_atom_sites_solution_primary direct
_atom_sites_solution_secondary difmap
_audit_creation_method SHELXL-97
_cell_angle_alpha 90.00
_cell_angle_beta 97.382(12)
_cell_angle_gamma 90.00
_cell_formula_units_Z 4
_cell_length_a 10.532(3)
_cell_length_b 8.758(3)
_cell_length_c 26.851(9)
_cell_measurement_reflns_used 6343
_cell_measurement_temperature 173(2)
_cell_measurement_theta_max 29.01
_cell_measurement_theta_min 2.78
_cell_volume 2456.2(14)
_computing_cell_refinement 'Bruker SAINT+'
_computing_data_collection 'Bruker APEX2'
_computing_data_reduction 'Bruker SAINT+'
_computing_molecular_graphics 'Bruker SHELXTL'
_computing_publication_material 'Bruker SHELXTL'
_computing_structure_refinement 'SHELXL-97 (Sheldrick, 1997)'
_computing_structure_solution 'SHELXS-97 (Sheldrick, 1990)'
_diffrn_ambient_temperature 173(2)
_diffrn_measured_fraction_theta_full 0.988
_diffrn_measured_fraction_theta_max 0.988
_diffrn_measurement_device_type 'Bruker X8 APEX II diffractometer'
_diffrn_measurement_method 'phi and omega scans'
_diffrn_radiation_monochromator graphite
_diffrn_radiation_source 'fine-focus sealed tube'
_diffrn_radiation_type MoK\a
_diffrn_radiation_wavelength 0.71073
_diffrn_reflns_av_R_equivalents 0.0285
_diffrn_reflns_av_sigmaI/netI 0.0318
_diffrn_reflns_limit_h_max 14
_diffrn_reflns_limit_h_min -13
_diffrn_reflns_limit_k_max 11
_diffrn_reflns_limit_k_min -7
_diffrn_reflns_limit_l_max 31
_diffrn_reflns_limit_l_min -35
_diffrn_reflns_number 21418
_diffrn_reflns_theta_full 28.28
_diffrn_reflns_theta_max 28.28
_diffrn_reflns_theta_min 2.45
_diffrn_standards_number 0
_exptl_absorpt_coefficient_mu 0.071
_exptl_absorpt_correction_T_max 0.9929
_exptl_absorpt_correction_T_min 0.9722
_exptl_absorpt_correction_type multi-scan
_exptl_absorpt_process_details SADABS
_exptl_crystal_colour yellow
_exptl_crystal_density_diffrn 1.129
_exptl_crystal_density_method 'not measured'
_exptl_crystal_description block
_exptl_crystal_F_000 904
_exptl_crystal_size_max 0.40
_exptl_crystal_size_mid 0.20
_exptl_crystal_size_min 0.10
_refine_diff_density_max 0.231
_refine_diff_density_min -0.176
_refine_diff_density_rms 0.034
_refine_ls_extinction_method none
_refine_ls_goodness_of_fit_ref 1.026
_refine_ls_hydrogen_treatment mixed
_refine_ls_matrix_type full
_refine_ls_number_parameters 433
_refine_ls_number_reflns 6028
_refine_ls_number_restraints 262
_refine_ls_restrained_S_all 1.008
_refine_ls_R_factor_all 0.0601
_refine_ls_R_factor_gt 0.0419
_refine_ls_shift/su_max 0.162
_refine_ls_shift/su_mean 0.010
_refine_ls_structure_factor_coef Fsqd
_refine_ls_weighting_details 'calc w=1/[\s^2^(Fo^2^)+(0.0528P)^2^+0.4135P] where P=(Fo^2^+2Fc^2^)/3'
_refine_ls_weighting_scheme calc
_refine_ls_wR_factor_gt 0.1022
_refine_ls_wR_factor_ref 0.1127
_reflns_number_gt 4551
_reflns_number_total 6028
_reflns_threshold_expression >2sigma(I)
_cod_data_source_file ja5b09524_si_001.cif
_cod_data_source_block jj3
_cod_depositor_comments
;
The following automatic conversions were performed:

data item '_symmetry_cell_setting' value 'Monoclinic' was changed to
'monoclinic' in accordance with the
/home/saulius/struct/COD-crude-data/automatic-downloads/DataCite-retrospective/ACS/depositions/lib/dictionaries/cif_core.dic
dictionary named 'cif_core.dic' version 2.4.2 last updated on
2011-04-26.

Automatic conversion script
Id: cif_fix_values 6909 2019-04-08 15:41:33Z antanas 
;
_cod_original_cell_volume 2456.2(13)
_cod_original_sg_symbol_H-M P2(1)/n
_cod_database_code 4129682

loop_
_symmetry_equiv_pos_as_xyz
'x, y, z'
'-x+1/2, y+1/2, -z+1/2'
'-x, -y, -z'
'x-1/2, -y-1/2, z-1/2'

loop_
_atom_site_label
_atom_site_type_symbol
_atom_site_fract_x
_atom_site_fract_y
_atom_site_fract_z
_atom_site_U_iso_or_equiv
_atom_site_adp_type
_atom_site_occupancy
_atom_site_symmetry_multiplicity
_atom_site_calc_flag
_atom_site_refinement_flags
_atom_site_disorder_assembly
_atom_site_disorder_group
Li1 Li 1.11687(18) 1.0676(2) 0.16184(7) 0.0289(4) Uani 1 1 d . . .
O1 O 0.99234(7) 1.20167(8) 0.18317(3) 0.02861(19) Uani 1 1 d . A .
O2 O 0.90119(7) 1.42766(9) 0.15408(3) 0.02948(19) Uani 1 1 d . . .
N1 N 1.18761(8) 1.25130(10) 0.12629(3) 0.0244(2) Uani 1 1 d . A .
C1 C 1.09016(10) 1.35425(12) 0.12668(4) 0.0255(2) Uani 1 1 d . A .
H1 H 1.0838(11) 1.4444(15) 0.1068(5) 0.030(3) Uiso 1 1 d . . .
C2 C 0.99547(10) 1.31898(12) 0.15656(4) 0.0240(2) Uani 1 1 d . A .
C3 C 0.79098(10) 1.41077(13) 0.18137(4) 0.0278(2) Uani 1 1 d . A .
C4 C 0.71250(14) 1.55241(16) 0.16551(7) 0.0436(3) Uani 1 1 d . . .
H4C H 0.6307(15) 1.5527(17) 0.1813(6) 0.053(4) Uiso 1 1 d . . .
H4B H 0.6880(16) 1.5554(19) 0.1269(7) 0.067(5) Uiso 1 1 d . . .
H4A H 0.7619(15) 1.643(2) 0.1776(6) 0.056(5) Uiso 1 1 d . . .
C5 C 0.71514(13) 1.26808(16) 0.16472(6) 0.0401(3) Uani 1 1 d . . .
H5C H 0.6322(16) 1.2699(18) 0.1800(6) 0.057(4) Uiso 1 1 d . . .
H5B H 0.7627(14) 1.1735(18) 0.1754(6) 0.051(4) Uiso 1 1 d . . .
H5A H 0.6926(16) 1.2695(19) 0.1275(7) 0.065(5) Uiso 1 1 d . . .
C6 C 0.83399(15) 1.41158(18) 0.23734(5) 0.0415(3) Uani 1 1 d . . .
H6C H 0.8877(16) 1.505(2) 0.2463(7) 0.070(5) Uiso 1 1 d . . .
H6B H 0.7579(15) 1.4140(18) 0.2564(6) 0.055(4) Uiso 1 1 d . . .
H6A H 0.8832(15) 1.316(2) 0.2477(6) 0.060(5) Uiso 1 1 d . . .
C7 C 1.27809(10) 1.26577(12) 0.09759(4) 0.0246(2) Uani 1 1 d . . .
C8 C 1.37976(10) 1.14973(12) 0.10013(4) 0.0252(2) Uani 1 1 d . A .
C9 C 1.40084(11) 1.04412(14) 0.13959(5) 0.0304(3) Uani 1 1 d . . .
H9 H 1.3536(12) 1.0520(15) 0.1679(5) 0.035(3) Uiso 1 1 d . . .
C10 C 1.49342(12) 0.93137(14) 0.14018(5) 0.0354(3) Uani 1 1 d . A .
H10 H 1.5060(13) 0.8599(17) 0.1684(6) 0.043(4) Uiso 1 1 d . . .
C11 C 1.57001(12) 0.92234(14) 0.10228(5) 0.0354(3) Uani 1 1 d . . .
H11 H 1.6361(13) 0.8434(16) 0.1030(5) 0.037(3) Uiso 1 1 d . . .
C12 C 1.55265(11) 1.02677(15) 0.06353(5) 0.0344(3) Uani 1 1 d . A .
H12 H 1.6074(13) 1.0227(16) 0.0377(5) 0.041(4) Uiso 1 1 d . . .
C13 C 1.45885(11) 1.13860(14) 0.06234(5) 0.0301(2) Uani 1 1 d . . .
H13 H 1.4468(12) 1.2099(15) 0.0345(5) 0.034(3) Uiso 1 1 d . . .
C14 C 1.27844(10) 1.39237(12) 0.06030(4) 0.0253(2) Uani 1 1 d . A .
C15 C 1.36885(12) 1.50816(15) 0.06651(5) 0.0369(3) Uani 1 1 d . . .
H15 H 1.4324(15) 1.5053(18) 0.0963(6) 0.058(5) Uiso 1 1 d . . .
C16 C 1.36927(15) 1.62339(16) 0.03093(6) 0.0464(3) Uani 1 1 d . A .
H16 H 1.4357(16) 1.703(2) 0.0357(6) 0.066(5) Uiso 1 1 d . . .
C17 C 1.28016(14) 1.62357(16) -0.01105(5) 0.0440(3) Uani 1 1 d . . .
H17 H 1.2791(15) 1.7005(19) -0.0353(6) 0.055(4) Uiso 1 1 d . . .
C18 C 1.18874(14) 1.51052(17) -0.01777(5) 0.0450(3) Uani 1 1 d . A .
H18 H 1.1250(16) 1.509(2) -0.0474(7) 0.066(5) Uiso 1 1 d . . .
C19 C 1.18785(12) 1.39616(15) 0.01795(5) 0.0370(3) Uani 1 1 d . . .
H19 H 1.1230(14) 1.3196(17) 0.0131(5) 0.046(4) Uiso 1 1 d . . .
C20 C 0.9225(5) 0.9998(6) 0.0762(2) 0.0446(9) Uani 0.722(6) 1 d PDU A 1
H20A H 0.8836 0.9295 0.0502 0.067 Uiso 0.722(6) 1 calc PR A 1
H20B H 0.9501 1.0928 0.0604 0.067 Uiso 0.722(6) 1 calc PR A 1
H20C H 0.8596 1.0261 0.0987 0.067 Uiso 0.722(6) 1 calc PR A 1
C21 C 1.1187(7) 0.8674(8) 0.0703(3) 0.0533(13) Uani 0.722(6) 1 d PDU A 1
H21A H 1.0699 0.8017 0.0452 0.080 Uiso 0.722(6) 1 calc PR A 1
H21B H 1.1878 0.8082 0.0892 0.080 Uiso 0.722(6) 1 calc PR A 1
H21C H 1.1553 0.9529 0.0534 0.080 Uiso 0.722(6) 1 calc PR A 1
N2 N 1.0332(5) 0.9266(7) 0.1050(2) 0.0318(11) Uani 0.722(6) 1 d PDU A 1
C22 C 0.9889(3) 0.8007(3) 0.13536(10) 0.0443(7) Uani 0.722(6) 1 d PDU A 1
H22A H 0.9613 0.7134 0.1131 0.053 Uiso 0.722(6) 1 calc PR A 1
H22B H 0.9142 0.8354 0.1513 0.053 Uiso 0.722(6) 1 calc PR A 1
C23 C 1.0944(3) 0.7491(2) 0.17581(10) 0.0454(7) Uani 0.722(6) 1 d PDU A 1
H23A H 1.0615 0.6661 0.1957 0.054 Uiso 0.722(6) 1 calc PR A 1
H23B H 1.1666 0.7077 0.1598 0.054 Uiso 0.722(6) 1 calc PR A 1
N3 N 1.1411(6) 0.8758(8) 0.2098(2) 0.0334(11) Uani 0.722(6) 1 d PDU A 1
C24 C 1.0512(3) 0.9026(4) 0.24635(14) 0.0549(8) Uani 0.722(6) 1 d PDU A 1
H24A H 1.0556 0.8171 0.2701 0.082 Uiso 0.722(6) 1 calc PR A 1
H24B H 0.9641 0.9109 0.2287 0.082 Uiso 0.722(6) 1 calc PR A 1
H24C H 1.0741 0.9975 0.2647 0.082 Uiso 0.722(6) 1 calc PR A 1
C25 C 1.2629(4) 0.8262(8) 0.2386(2) 0.0421(8) Uani 0.722(6) 1 d PDU A 1
H25A H 1.2487 0.7327 0.2571 0.063 Uiso 0.722(6) 1 calc PR A 1
H25B H 1.2950 0.9066 0.2623 0.063 Uiso 0.722(6) 1 calc PR A 1
H25C H 1.3259 0.8064 0.2155 0.063 Uiso 0.722(6) 1 calc PR A 1
C20' C 0.9102(13) 0.9675(19) 0.0907(6) 0.062(3) Uani 0.278(6) 1 d PDU A 2
H20D H 0.8689 0.9020 0.0637 0.093 Uiso 0.278(6) 1 calc PR A 2
H20E H 0.9133 1.0726 0.0784 0.093 Uiso 0.278(6) 1 calc PR A 2
H20F H 0.8611 0.9645 0.1193 0.093 Uiso 0.278(6) 1 calc PR A 2
C21' C 1.1091(15) 0.910(2) 0.0627(6) 0.052(3) Uani 0.278(6) 1 d PDU A 2
H21D H 1.0677 0.8378 0.0379 0.078 Uiso 0.278(6) 1 calc PR A 2
H21E H 1.1977 0.8780 0.0731 0.078 Uiso 0.278(6) 1 calc PR A 2
H21F H 1.1086 1.0122 0.0478 0.078 Uiso 0.278(6) 1 calc PR A 2
N2' N 1.0396(14) 0.9133(18) 0.1063(5) 0.037(3) Uani 0.278(6) 1 d PDU A 2
C22' C 1.0493(10) 0.7716(8) 0.1342(3) 0.055(2) Uani 0.278(6) 1 d PDU A 2
H22C H 1.1348 0.7261 0.1327 0.066 Uiso 0.278(6) 1 calc PR A 2
H22D H 0.9842 0.6991 0.1182 0.066 Uiso 0.278(6) 1 calc PR A 2
C23' C 1.0300(8) 0.7937(9) 0.1881(3) 0.0568(19) Uani 0.278(6) 1 d PDU A 2
H23C H 0.9489 0.8498 0.1896 0.068 Uiso 0.278(6) 1 calc PR A 2
H23D H 1.0222 0.6926 0.2039 0.068 Uiso 0.278(6) 1 calc PR A 2
N3' N 1.1345(14) 0.8775(18) 0.2161(5) 0.030(2) Uani 0.278(6) 1 d PDU A 2
C24' C 1.0961(10) 0.9333(11) 0.2645(3) 0.055(2) Uani 0.278(6) 1 d PDU A 2
H24D H 1.1051 0.8503 0.2892 0.082 Uiso 0.278(6) 1 calc PR A 2
H24E H 1.0068 0.9674 0.2591 0.082 Uiso 0.278(6) 1 calc PR A 2
H24F H 1.1513 1.0188 0.2770 0.082 Uiso 0.278(6) 1 calc PR A 2
C25' C 1.2564(13) 0.797(2) 0.2250(6) 0.067(4) Uani 0.278(6) 1 d PDU A 2
H25D H 1.2513 0.7172 0.2504 0.101 Uiso 0.278(6) 1 calc PR A 2
H25E H 1.3246 0.8690 0.2371 0.101 Uiso 0.278(6) 1 calc PR A 2
H25F H 1.2753 0.7499 0.1937 0.101 Uiso 0.278(6) 1 calc PR A 2

loop_
_atom_site_aniso_label
_atom_site_aniso_U_11
_atom_site_aniso_U_22
_atom_site_aniso_U_33
_atom_site_aniso_U_23
_atom_site_aniso_U_13
_atom_site_aniso_U_12
Li1 0.0308(10) 0.0243(9) 0.0318(10) 0.0034(8) 0.0054(8) 0.0000(7)
O1 0.0303(4) 0.0236(4) 0.0333(4) 0.0052(3) 0.0093(3) 0.0012(3)
O2 0.0277(4) 0.0247(4) 0.0379(5) 0.0064(3) 0.0115(3) 0.0038(3)
N1 0.0240(4) 0.0234(4) 0.0259(5) -0.0003(4) 0.0036(4) -0.0022(3)
C1 0.0268(5) 0.0213(5) 0.0288(6) 0.0029(4) 0.0050(4) -0.0003(4)
C2 0.0249(5) 0.0204(5) 0.0264(6) -0.0014(4) 0.0015(4) -0.0008(4)
C3 0.0252(5) 0.0281(6) 0.0313(6) -0.0005(4) 0.0079(4) -0.0004(4)
C4 0.0337(7) 0.0382(7) 0.0615(10) 0.0066(7) 0.0155(7) 0.0098(6)
C5 0.0306(6) 0.0387(7) 0.0514(9) -0.0074(6) 0.0071(6) -0.0086(5)
C6 0.0453(8) 0.0480(8) 0.0322(7) -0.0066(6) 0.0082(6) 0.0023(6)
C7 0.0230(5) 0.0252(5) 0.0254(5) 0.0007(4) 0.0030(4) -0.0029(4)
C8 0.0227(5) 0.0260(5) 0.0264(6) -0.0007(4) 0.0010(4) -0.0040(4)
C9 0.0275(6) 0.0345(6) 0.0289(6) 0.0032(5) 0.0028(5) -0.0002(5)
C10 0.0327(6) 0.0344(7) 0.0368(7) 0.0058(5) -0.0037(5) 0.0017(5)
C11 0.0298(6) 0.0312(6) 0.0436(7) -0.0047(5) -0.0018(5) 0.0046(5)
C12 0.0289(6) 0.0385(7) 0.0365(7) -0.0062(5) 0.0067(5) 0.0011(5)
C13 0.0290(6) 0.0321(6) 0.0296(6) 0.0013(5) 0.0053(5) 0.0002(4)
C14 0.0248(5) 0.0260(5) 0.0260(6) 0.0010(4) 0.0066(4) -0.0005(4)
C15 0.0369(7) 0.0385(7) 0.0345(7) 0.0043(5) 0.0016(5) -0.0110(5)
C16 0.0552(9) 0.0381(7) 0.0473(8) 0.0061(6) 0.0116(7) -0.0184(6)
C17 0.0590(9) 0.0370(7) 0.0384(8) 0.0130(6) 0.0152(7) 0.0011(6)
C18 0.0487(8) 0.0525(9) 0.0322(7) 0.0111(6) -0.0013(6) -0.0014(6)
C19 0.0374(7) 0.0408(7) 0.0314(7) 0.0049(5) -0.0013(5) -0.0108(5)
C20 0.0436(17) 0.0440(18) 0.042(2) -0.0045(12) -0.0089(13) 0.0040(13)
C21 0.0476(18) 0.064(3) 0.048(2) -0.0223(18) 0.0062(14) 0.0032(17)
N2 0.035(2) 0.0259(16) 0.0349(19) 0.0016(13) 0.0068(14) -0.0028(13)
C22 0.0452(15) 0.0320(12) 0.0516(13) 0.0060(10) -0.0096(12) -0.0159(11)
C23 0.0574(16) 0.0231(9) 0.0516(14) 0.0074(9) -0.0089(11) -0.0050(9)
N3 0.0318(16) 0.034(2) 0.0350(17) 0.0051(14) 0.0060(12) -0.0009(12)
C24 0.058(2) 0.0554(18) 0.057(2) 0.0219(15) 0.0296(15) 0.0068(14)
C25 0.0406(13) 0.0433(18) 0.041(2) 0.0140(12) 0.0010(11) 0.0027(11)
C20' 0.037(4) 0.065(8) 0.081(10) -0.025(6) -0.004(5) 0.004(4)
C21' 0.036(4) 0.064(8) 0.054(6) -0.032(5) 0.000(4) -0.009(5)
N2' 0.034(5) 0.034(5) 0.039(5) -0.019(3) -0.011(4) 0.006(4)
C22' 0.061(5) 0.022(3) 0.081(4) -0.005(3) 0.002(4) -0.011(3)
C23' 0.059(4) 0.039(4) 0.073(4) 0.013(3) 0.012(3) -0.020(3)
N3' 0.036(4) 0.020(5) 0.033(4) 0.019(3) 0.004(3) -0.006(3)
C24' 0.064(6) 0.051(4) 0.052(5) 0.025(3) 0.021(4) 0.007(4)
C25' 0.065(5) 0.063(9) 0.074(10) 0.040(6) 0.011(5) 0.025(5)

loop_
_atom_type_symbol
_atom_type_description
_atom_type_scat_dispersion_real
_atom_type_scat_dispersion_imag
_atom_type_scat_source
C C 0.0033 0.0016 'International Tables Vol C Tables 4.2.6.8 and 6.1.1.4'
H H 0.0000 0.0000 'International Tables Vol C Tables 4.2.6.8 and 6.1.1.4'
Li Li -0.0003 0.0001 'International Tables Vol C Tables 4.2.6.8 and 6.1.1.4'
N N 0.0061 0.0033 'International Tables Vol C Tables 4.2.6.8 and 6.1.1.4'
O O 0.0106 0.0060 'International Tables Vol C Tables 4.2.6.8 and 6.1.1.4'

loop_
_geom_angle_atom_site_label_1
_geom_angle_atom_site_label_2
_geom_angle_atom_site_label_3
_geom_angle
O1 Li1 N1 87.81(8)
O1 Li1 N2 110.22(18)
N1 Li1 N2 105.65(14)
O1 Li1 N2' 113.1(4)
N1 Li1 N2' 107.7(3)
N2 Li1 N2' 3.7(5)
O1 Li1 N3 109.98(19)
N1 Li1 N3 151.85(19)
N2 Li1 N3 88.91(19)
N2' Li1 N3 85.8(4)
O1 Li1 N3' 105.7(4)
N1 Li1 N3' 153.1(4)
N2 Li1 N3' 91.6(3)
N2' Li1 N3' 88.6(4)
N3 Li1 N3' 4.5(5)
O1 Li1 C2 28.43(4)
N1 Li1 C2 60.42(6)
N2 Li1 C2 108.21(17)
N2' Li1 C2 111.8(4)
N3 Li1 C2 138.07(18)
N3' Li1 C2 133.7(4)
O1 Li1 C1 58.90(6)
N1 Li1 C1 29.97(4)
N2 Li1 C1 106.47(14)
N2' Li1 C1 109.8(3)
N3 Li1 C1 163.22(17)
N3' Li1 C1 159.2(3)
C2 Li1 C1 30.76(4)
O1 Li1 C23' 101.6(2)
N1 Li1 C23' 166.6(2)
N2 Li1 C23' 62.26(19)
N2' Li1 C23' 59.9(3)
N3 Li1 C23' 31.9(2)
N3' Li1 C23' 32.6(3)
C2 Li1 C23' 126.9(2)
C1 Li1 C23' 154.3(2)
O1 Li1 C22 105.60(11)
N1 Li1 C22 137.74(11)
N2 Li1 C22 32.09(11)
N2' Li1 C22 30.1(3)
N3 Li1 C22 59.83(15)
N3' Li1 C22 61.7(3)
C2 Li1 C22 119.77(10)
C1 Li1 C22 132.80(10)
C23' Li1 C22 30.41(15)
O1 Li1 C22' 119.7(2)
N1 Li1 C22' 134.76(19)
N2 Li1 C22' 34.1(2)
N2' Li1 C22' 30.9(3)
N3 Li1 C22' 54.9(2)
N3' Li1 C22' 57.8(3)
C2 Li1 C22' 133.4(2)
C1 Li1 C22' 140.4(2)
C23' Li1 C22' 31.9(2)
C22 Li1 C22' 14.37(17)
C2 O1 Li1 105.33(9)
C2 O2 C3 121.58(8)
C7 N1 C1 123.08(10)
C7 N1 Li1 133.18(9)
C1 N1 Li1 101.25(9)
N1 C1 C2 116.87(10)
N1 C1 Li1 48.78(7)
C2 C1 Li1 68.92(7)
O1 C2 O2 121.63(10)
O1 C2 C1 125.67(10)
O2 C2 C1 112.70(9)
O1 C2 Li1 46.23(7)
O2 C2 Li1 163.84(8)
C1 C2 Li1 80.32(8)
O2 C3 C6 110.05(10)
O2 C3 C5 110.98(10)
C6 C3 C5 112.04(11)
O2 C3 C4 102.46(9)
C6 C3 C4 110.91(11)
C5 C3 C4 110.01(11)
N1 C7 C8 119.16(10)
N1 C7 C14 122.14(10)
C8 C7 C14 118.62(9)
C13 C8 C9 116.84(10)
C13 C8 C7 120.87(10)
C9 C8 C7 122.28(10)
C10 C9 C8 121.41(12)
C11 C10 C9 120.63(12)
C10 C11 C12 119.00(11)
C11 C12 C13 120.65(12)
C12 C13 C8 121.44(11)
C15 C14 C19 118.05(11)
C15 C14 C7 121.53(10)
C19 C14 C7 120.41(10)
C14 C15 C16 120.75(12)
C17 C16 C15 120.24(12)
C16 C17 C18 120.01(12)
C17 C18 C19 119.70(13)
C18 C19 C14 121.24(12)
C20 N2 C21 109.3(4)
C20 N2 C22 109.3(3)
C21 N2 C22 110.4(5)
C20 N2 Li1 111.3(4)
C21 N2 Li1 116.1(5)
C22 N2 Li1 100.0(3)
N2 C22 C23 111.2(3)
N2 C22 Li1 47.9(3)
C23 C22 Li1 77.22(13)
N3 C23 C22 111.8(3)
C23 N3 C24 109.9(5)
C23 N3 C25 107.4(4)
C24 N3 C25 106.7(4)
C23 N3 Li1 102.5(3)
C24 N3 Li1 104.1(4)
C25 N3 Li1 125.7(5)
C21' N2' C22' 112.9(12)
C21' N2' C20' 108.8(11)
C22' N2' C20' 115.5(11)
C21' N2' Li1 113.2(11)
C22' N2' Li1 101.0(7)
C20' N2' Li1 105.0(12)
N2' C22' C23' 112.3(9)
N2' C22' Li1 48.1(7)
C23' C22' Li1 71.4(3)
N3' C23' C22' 112.2(9)
N3' C23' Li1 54.9(7)
C22' C23' Li1 76.7(3)
C23' N3' C25' 115.7(12)
C23' N3' C24' 110.2(11)
C25' N3' C24' 110.3(11)
C23' N3' Li1 92.6(8)
C25' N3' Li1 118.2(13)
C24' N3' Li1 108.6(9)

loop_
_geom_bond_atom_site_label_1
_geom_bond_atom_site_label_2
_geom_bond_distance
Li1 O1 1.903(2)
Li1 N1 2.058(2)
Li1 N2 2.070(7)
Li1 N2' 2.098(16)
Li1 N3 2.111(8)
Li1 N3' 2.205(17)
Li1 C2 2.541(2)
Li1 C1 2.684(2)
Li1 C23' 2.694(6)
Li1 C22 2.746(3)
Li1 C22' 2.765(7)
O1 C2 1.2543(13)
O2 C2 1.3709(13)
O2 C3 1.4577(13)
N1 C7 1.3064(14)
N1 C1 1.3671(14)
C1 C2 1.3926(16)
C3 C6 1.5129(18)
C3 C5 1.5193(17)
C3 C4 1.5207(17)
C7 C8 1.4714(15)
C7 C14 1.4943(15)
C8 C13 1.3964(16)
C8 C9 1.4025(16)
C9 C10 1.3864(17)
C10 C11 1.3795(19)
C11 C12 1.3799(19)
C12 C13 1.3885(17)
C14 C15 1.3863(16)
C14 C19 1.3877(17)
C15 C16 1.3901(18)
C16 C17 1.371(2)
C17 C18 1.377(2)
C18 C19 1.3875(19)
C20 N2 1.462(5)
C21 N2 1.470(6)
N2 C22 1.481(4)
C22 C23 1.519(3)
C23 N3 1.480(6)
N3 C24 1.468(6)
N3 C25 1.476(6)
C20' N2' 1.453(13)
C21' N2' 1.460(13)
N2' C22' 1.446(12)
C22' C23' 1.501(10)
C23' N3' 1.451(13)
N3' C25' 1.458(13)
N3' C24' 1.491(13)
